data_7010392
loop_
_publ_author_name
'Choi, Min-Ho'
'Kim, Bok Jo'
'Kim, Il-Chool'
'Kim, Seo-Hyang'
'Kim, Yang'
'Harrowfield, Jack M.'
'Lee, Man-Kil'
'Mocerino, Mauro'
'Rukmini, Elisabeth'
'Skelton, Brian W.'
'White, Allan H.'

_publ_section_title
;
 Inter- and intra-molecular pathways in polyamine synthesis from
 diamines&#x200A;&#x2020;
;
_journal_issue 5
_journal_name_full 'Journal of the Chemical Society, Dalton Transactions'
_journal_page_first 707
_journal_paper_doi 10.1039/b008452m
_journal_year 2001
_chemical_formula_sum 'C18 H48 Cl4 Cu2 N8 O16'
_chemical_formula_weight 901.53
_space_group_IT_number 14
_symmetry_cell_setting monoclinic
_symmetry_space_group_name_Hall '-P 2ybc'
_symmetry_space_group_name_H-M 'P 1 21/c 1'
_cell_angle_alpha 90.00000
_cell_angle_beta 90.524(2)
_cell_angle_gamma 90.00000
_cell_formula_units_Z 4
_cell_length_a 13.7910(10)
_cell_length_b 9.1815(8)
_cell_length_c 27.573(2)
_cell_measurement_reflns_used 8192
_cell_measurement_temperature 150
_cell_measurement_theta_max 28.4
_cell_measurement_theta_min 2.4
_cell_volume 3491.2(5)
_computing_cell_refinement 'Siemens SAINT (Siemens, 1995)'
_computing_data_collection 'Siemens SMART (Siemens, 1995)'
_computing_data_reduction 'xtal ADDREF SORTRF'
_computing_molecular_graphics xtal
_computing_publication_material 'xtal BONDLA CIFIO'
_computing_structure_refinement 'xtal CRYLSQ'
_computing_structure_solution xtal
_diffrn_ambient_temperature 150
_diffrn_measurement_device_type
;
Bruker SMART CCD diffractometer
;
_diffrn_measurement_method '\w scans'
_diffrn_radiation_detector 'CCD area detector'
_diffrn_radiation_monochromator graphite
_diffrn_radiation_source 'sealed tube'
_diffrn_radiation_type 'Mo K\a'
_diffrn_radiation_wavelength .71073
_diffrn_reflns_av_R_equivalents .040
_diffrn_reflns_av_sigmaI/netI .056
_diffrn_reflns_limit_h_max 21
_diffrn_reflns_limit_h_min -21
_diffrn_reflns_limit_k_max 14
_diffrn_reflns_limit_k_min 0
_diffrn_reflns_limit_l_max 43
_diffrn_reflns_limit_l_min 0
_diffrn_reflns_number 51632
_diffrn_reflns_theta_max 34.05
_diffrn_reflns_theta_min 2.08
_diffrn_standards_decay_% 0
_exptl_absorpt_coefficient_mu 1.602
_exptl_absorpt_correction_T_max .75
_exptl_absorpt_correction_T_min .51
_exptl_absorpt_correction_type multi-scan
_exptl_absorpt_process_details
;
 SADABS; Sheldrick, 1996
;
_exptl_crystal_colour red
_exptl_crystal_density_diffrn 1.715
_exptl_crystal_description pyramid
_exptl_crystal_F_000 1864
_exptl_crystal_size_max .45
_exptl_crystal_size_mid .4
_exptl_crystal_size_min .16
_refine_diff_density_max 1.552
_refine_diff_density_min -1.019
_refine_ls_extinction_coef 337(221)
_refine_ls_extinction_expression 'Eq22 p292 "Cryst. Comp." Munksgaard 1970'
_refine_ls_extinction_method Zachariasen
_refine_ls_goodness_of_fit_all 1.252
_refine_ls_goodness_of_fit_ref 1.341
_refine_ls_hydrogen_treatment noref
_refine_ls_matrix_type full
_refine_ls_number_constraints 0
_refine_ls_number_parameters 680
_refine_ls_number_reflns 10597
_refine_ls_number_restraints 0
_refine_ls_R_factor_all .067
_refine_ls_R_factor_gt .049
_refine_ls_shift/su_max .095
_refine_ls_shift/su_mean .006
_refine_ls_structure_factor_coef F
_refine_ls_weighting_scheme calc
_refine_ls_wR_factor_all .063
_refine_ls_wR_factor_ref .059
_reflns_d_resolution_high .635
_reflns_d_resolution_low 9.775
_reflns_Friedel_coverage 0
_reflns_limit_h_max 21
_reflns_limit_h_min 0
_reflns_limit_k_max 14
_reflns_limit_k_min 0
_reflns_limit_l_max 43
_reflns_limit_l_min -43
_reflns_number_gt 10597
_reflns_number_total 13588
_reflns_threshold_expression 'F    > 4.00 sig(F   )'
_cod_data_source_file b008452m.txt
_cod_data_source_block yk08
_cod_original_sg_symbol_Hall -p_2ybc
_cod_original_sg_symbol_H-M P_1_21/c_1
_cod_database_code 7010392

loop_
_symmetry_equiv_pos_as_xyz
+x,+y,+z
-x,1/2+y,1/2-z
-x,-y,-z
+x,1/2-y,1/2+z

loop_
_atom_site_label
_atom_site_fract_x
_atom_site_fract_y
_atom_site_fract_z
_atom_site_U_iso_or_equiv
_atom_site_adp_type
_atom_site_calc_flag
_atom_site_calc_attached_atom
_atom_site_occupancy
_atom_site_disorder_assembly
_atom_site_disorder_group
Cu1 .60491(2) .73398(3) .624844(10) .01715(13) Uani ? ? 1.00000 ? ?
Cu2 1.10691(2) .73833(3) .627658(11) .01807(13) Uani ? ? 1.00000 ? ?
C11 .6761(2) .7918(3) .50815(9) .0268(12) Uani ? ? 1.00000 ? ?
C111 .6515(3) .8244(5) .45458(12) .0394(17) Uani ? ? 1.00000 ? ?
C12 .6227(2) .6502(3) .52031(9) .0264(12) Uani ? ? 1.00000 ? ?
N13 .63914(16) .5974(2) .57058(8) .0215(9) Uani ? ? 1.00000 ? ?
C14 .5873(2) .4589(3) .57976(11) .0303(13) Uani ? ? 1.00000 ? ?
C15 .5963(2) .4260(3) .63337(11) .0308(14) Uani ? ? 1.00000 ? ?
N16 .56008(17) .5545(2) .65991(8) .0244(10) Uani ? ? 1.00000 ? ?
C111' .7862(2) .7750(5) .51427(13) .0388(17) Uani ? ? 1.00000 ? ?
C12' .6389(2) .9211(3) .53753(10) .0251(12) Uani ? ? 1.00000 ? ?
N13' .65887(15) .9096(2) .59029(8) .0201(9) Uani ? ? 1.00000 ? ?
C14' .6250(2) 1.0403(3) .61660(11) .0273(12) Uani ? ? 1.00000 ? ?
C15' .6268(2) 1.0089(3) .67036(11) .0293(13) Uani ? ? 1.00000 ? ?
N16' .57127(19) .8735(3) .67849(8) .0271(11) Uani ? ? 1.00000 ? ?
C21 1.1691(2) .7829(3) .74689(10) .0276(12) Uani ? ? 1.00000 ? ?
C211 1.1451(4) .7875(4) .80101(12) .043(2) Uani ? ? 1.00000 ? ?
C22 1.1098(2) .9032(3) .72225(9) .0241(12) Uani ? ? 1.00000 ? ?
N23 1.12705(14) .9165(2) .66957(8) .0188(9) Uani ? ? 1.00000 ? ?
C24 1.06918(19) 1.0370(3) .64755(10) .0239(11) Uani ? ? 1.00000 ? ?
C25 1.0783(2) 1.0262(3) .59342(11) .0281(13) Uani ? ? 1.00000 ? ?
N26 1.04861(18) .8769(3) .57925(9) .0272(11) Uani ? ? 1.00000 ? ?
C211' 1.2775(2) .8097(4) .74047(14) .0397(17) Uani ? ? 1.00000 ? ?
C22' 1.1392(2) .6315(3) .72903(10) .0238(11) Uani ? ? 1.00000 ? ?
N23' 1.16205(14) .6018(2) .67774(8) .0196(9) Uani ? ? 1.00000 ? ?
C24' 1.1314(2) .4526(3) .66322(11) .0254(12) Uani ? ? 1.00000 ? ?
C25' 1.1478(2) .4385(3) .60944(12) .0334(14) Uani ? ? 1.00000 ? ?
N26' 1.0971(2) .5607(3) .58518(10) .0332(14) Uani ? ? 1.00000 ? ?
Cl1 .3579(7) .7370(11) .5844(5) .025(2) Uani ? ? .50000 ? ?
O11 .44078(16) .8179(3) .58968(12) .0568(16) Uani ? ? 1.00000 ? ?
O12 .27062(15) .8221(3) .59170(10) .0443(13) Uani ? ? 1.00000 ? ?
O13 .3537(5) .6094(7) .6135(4) .065(5) Uani ? ? .50000 ? ?
O14 .3633(7) .6986(12) .5342(3) .089(6) Uani ? ? .50000 ? ?
Cl1' .3533(8) .7344(12) .5924(5) .030(2) Uani ? ? .50000 ? ?
O13' .3643(5) .6659(11) .6397(3) .070(5) Uani ? ? .50000 ? ?
O14' .3459(6) .6219(10) .5598(4) .091(6) Uani ? ? .50000 ? ?
Cl2 .85576(4) .74420(6) .66953(2) .0218(2) Uani ? ? 1.00000 ? ?
O21 .94100(14) .6618(2) .65887(9) .0371(11) Uani ? ? 1.00000 ? ?
O22 .77087(14) .6575(2) .66017(9) .0352(11) Uani ? ? 1.00000 ? ?
O23 .85348(15) .8722(3) .63906(11) .0463(13) Uani ? ? 1.00000 ? ?
O24 .8590(2) .7869(4) .71909(10) .0587(17) Uani ? ? 1.00000 ? ?
Cl3 .63373(4) .70874(8) .80571(2) .0259(3) Uani ? ? 1.00000 ? ?
O31 .5888(2) .6450(4) .76404(10) .071(2) Uani ? ? 1.00000 ? ?
O32 .6380(3) .8614(3) .79892(19) .099(3) Uani ? ? 1.00000 ? ?
O33 .5751(2) .6751(6) .84506(11) .101(3) Uani ? ? 1.00000 ? ?
O34 .72812(16) .6520(3) .81431(11) .0481(14) Uani ? ? 1.00000 ? ?
Cl4 .86954(5) .30346(9) .55171(3) .0329(3) Uani ? ? 1.00000 ? ?
O41 .9318(3) .3397(5) .59094(12) .097(3) Uani ? ? 1.00000 ? ?
O42 .8933(17) .385(3) .5159(5) .28(2) Uani ? ? .50000 ? ?
O43 .7793(5) .3360(15) .5695(4) .127(8) Uani ? ? .50000 ? ?
O44 .8734(11) .1711(13) .5303(6) .161(11) Uani ? ? .50000 ? ?
O42' .8150(6) .4132(10) .5258(3) .099(6) Uani ? ? .50000 ? ?
O43' .8251(7) .1786(11) .5676(3) .097(6) Uani ? ? .50000 ? ?
O44' .9452(6) .2739(10) .5178(2) .070(4) Uani ? ? .50000 ? ?
H111a .683(3) .910(5) .4457(16) .060(13) Uiso ? ? 1.00000 ? ?
H111b .589(3) .831(4) .4501(11) .023(8) Uiso ? ? 1.00000 ? ?
H111c .667(3) .744(5) .4371(15) .047(12) Uiso ? ? 1.00000 ? ?
H12a .647(3) .575(4) .4991(13) .037(10) Uiso ? ? 1.00000 ? ?
H12b .551(2) .660(4) .5162(12) .029(8) Uiso ? ? 1.00000 ? ?
H13 .701(2) .577(3) .5774(11) .021(8) Uiso ? ? 1.00000 ? ?
H14a .614(3) .381(4) .5609(12) .032(9) Uiso ? ? 1.00000 ? ?
H14b .520(3) .472(4) .5718(13) .040(10) Uiso ? ? 1.00000 ? ?
H15a .666(3) .411(4) .6415(12) .031(9) Uiso ? ? 1.00000 ? ?
H15b .566(3) .343(4) .6440(13) .043(10) Uiso ? ? 1.00000 ? ?
H16a .575(2) .558(4) .6895(12) .027(8) Uiso ? ? 1.00000 ? ?
H16b .494(3) .551(4) .6582(12) .035(9) Uiso ? ? 1.00000 ? ?
H111'a .807(3) .757(4) .5462(14) .036(10) Uiso ? ? 1.00000 ? ?
H111'b .815(4) .868(6) .5076(18) .080(16) Uiso ? ? 1.00000 ? ?
H111'c .806(3) .703(5) .4946(15) .050(12) Uiso ? ? 1.00000 ? ?
H12'a .567(2) .932(4) .5342(11) .026(8) Uiso ? ? 1.00000 ? ?
H12'b .669(2) 1.010(3) .5258(10) .015(7) Uiso ? ? 1.00000 ? ?
H13' .723(2) .908(3) .5957(11) .020(7) Uiso ? ? 1.00000 ? ?
H14'a .561(2) 1.060(3) .6032(11) .020(7) Uiso ? ? 1.00000 ? ?
H14'b .668(2) 1.119(4) .6080(11) .025(8) Uiso ? ? 1.00000 ? ?
H15'a .600(2) 1.092(4) .6869(11) .022(8) Uiso ? ? 1.00000 ? ?
H15'b .691(2) .992(4) .6824(12) .028(8) Uiso ? ? 1.00000 ? ?
H16'a .506(3) .899(4) .6766(13) .038(10) Uiso ? ? 1.00000 ? ?
H16'b .579(2) .833(4) .7081(12) .028(8) Uiso ? ? 1.00000 ? ?
H211a 1.185(3) .717(4) .8209(14) .045(11) Uiso ? ? 1.00000 ? ?
H211b 1.088(3) .775(5) .8032(15) .046(13) Uiso ? ? 1.00000 ? ?
H211c 1.166(3) .874(4) .8147(14) .042(10) Uiso ? ? 1.00000 ? ?
H22a 1.129(3) 1.001(4) .7390(13) .039(10) Uiso ? ? 1.00000 ? ?
H22b 1.041(3) .883(4) .7264(12) .038(10) Uiso ? ? 1.00000 ? ?
H23 1.189(2) .938(3) .6650(10) .011(6) Uiso ? ? 1.00000 ? ?
H24a 1.092(2) 1.131(4) .6584(12) .031(9) Uiso ? ? 1.00000 ? ?
H24b 1.007(2) 1.022(4) .6543(11) .023(8) Uiso ? ? 1.00000 ? ?
H25a 1.144(3) 1.039(4) .5858(12) .035(9) Uiso ? ? 1.00000 ? ?
H25b 1.034(3) 1.099(4) .5782(13) .040(10) Uiso ? ? 1.00000 ? ?
H26a .986(3) .873(5) .5784(15) .053(12) Uiso ? ? 1.00000 ? ?
H26b 1.059(3) .858(4) .5511(14) .036(10) Uiso ? ? 1.00000 ? ?
H211'a 1.294(2) .811(4) .7093(13) .026(8) Uiso ? ? 1.00000 ? ?
H211'b 1.314(3) .741(5) .7552(16) .056(13) Uiso ? ? 1.00000 ? ?
H211'c 1.301(3) .908(5) .7528(15) .059(13) Uiso ? ? 1.00000 ? ?
H22'a 1.068(2) .619(4) .7343(11) .026(8) Uiso ? ? 1.00000 ? ?
H22'b 1.173(2) .559(4) .7488(11) .026(8) Uiso ? ? 1.00000 ? ?
H23' 1.219(2) .605(4) .6745(11) .022(8) Uiso ? ? 1.00000 ? ?
H24'a 1.059(2) .452(3) .6665(10) .015(7) Uiso ? ? 1.00000 ? ?
H24'b 1.163(3) .373(4) .6803(14) .047(11) Uiso ? ? 1.00000 ? ?
H25'a 1.124(2) .347(4) .5985(12) .028(8) Uiso ? ? 1.00000 ? ?
H25'b 1.221(3) .452(4) .6009(14) .049(11) Uiso ? ? 1.00000 ? ?
H26'a 1.119(3) .572(5) .5598(15) .047(12) Uiso ? ? 1.00000 ? ?
H26'b 1.043(3) .550(4) .5804(13) .029(10) Uiso ? ? 1.00000 ? ?

loop_
_atom_site_aniso_label
_atom_site_aniso_U_11
_atom_site_aniso_U_22
_atom_site_aniso_U_33
_atom_site_aniso_U_12
_atom_site_aniso_U_13
_atom_site_aniso_U_23
Cu1 .01835(13) .01395(13) .01908(13) .00083(10) -.00301(9) -.00085(10)
Cu2 .01805(13) .01390(13) .02228(14) .00065(10) .00087(10) .00068(10)
C11 .0262(12) .0323(14) .0221(11) .0082(10) .0034(9) .0038(10)
C111 .0434(18) .049(2) .0260(14) .0150(16) .0033(12) .0083(13)
C12 .0322(13) .0267(13) .0202(11) .0077(10) -.0043(9) -.0028(9)
N13 .0257(10) .0173(9) .0214(9) .0049(8) -.0043(8) -.0024(7)
C14 .0407(16) .0165(11) .0335(14) -.0003(10) -.0078(12) -.0045(10)
C15 .0399(16) .0171(11) .0353(14) -.0004(11) -.0075(12) .0048(10)
N16 .0268(11) .0238(11) .0227(10) -.0024(8) -.0035(8) .0034(8)
C111' .0272(14) .054(2) .0359(16) .0121(14) .0087(12) .0063(15)
C12' .0238(11) .0230(12) .0286(12) .0043(9) .0007(9) .0061(9)
N13' .0153(8) .0176(9) .0273(10) .0014(7) -.0006(7) -.0003(7)
C14' .0291(13) .0147(11) .0382(14) .0023(9) -.0005(10) -.0022(9)
C15' .0289(13) .0224(12) .0364(14) .0050(10) -.0119(11) -.0111(10)
N16' .0331(12) .0268(11) .0214(10) .0057(9) -.0006(9) -.0030(8)
C21 .0323(13) .0221(12) .0281(12) -.0076(10) -.0120(10) .0045(9)
C211 .067(3) .0358(18) .0267(14) -.0136(17) -.0103(15) -.0006(12)
C22 .0269(12) .0197(11) .0257(12) -.0021(9) -.0034(9) -.0026(9)
N23 .0132(8) .0151(9) .0282(10) .0005(7) -.0036(7) .0021(7)
C24 .0194(11) .0156(10) .0367(13) .0034(8) -.0042(9) .0032(9)
C25 .0227(12) .0247(12) .0368(14) .0018(10) -.0032(10) .0119(11)
N26 .0271(11) .0295(12) .0251(11) .0023(9) -.0012(9) .0039(9)
C211' .0293(14) .0372(17) .052(2) -.0110(12) -.0232(14) .0163(15)
C22' .0245(11) .0195(11) .0274(12) -.0041(9) -.0038(9) .0045(9)
N23' .0113(8) .0150(9) .0323(11) .0008(6) -.0003(7) .0026(7)
C24' .0253(12) .0126(10) .0382(14) .0007(8) .0012(10) .0015(9)
C25' .0392(16) .0179(12) .0434(16) .0010(11) .0145(13) -.0074(11)
N26' .0480(17) .0242(12) .0276(12) -.0041(11) .0074(11) -.0041(9)
Cl1 .0118(14) .0199(13) .043(3) .0020(11) .0032(17) -.0035(13)
O11 .0205(10) .0433(14) .106(2) -.0101(10) -.0139(12) .0176(15)
O12 .0202(9) .0420(13) .0708(17) .0079(9) .0105(10) .0124(12)
O13 .023(3) .034(3) .136(9) .002(2) .009(4) .041(4)
O14 .089(7) .128(9) .050(4) .045(6) -.019(4) -.050(5)
Cl1' .0145(10) .0298(14) .046(4) -.0051(9) .0096(15) -.0030(16)
O13' .022(3) .109(8) .080(5) .014(4) .015(3) .061(5)
O14' .070(5) .080(6) .123(8) -.019(5) .022(6) -.078(6)
Cl2 .0123(2) .0209(3) .0321(3) .00101(18) -.00203(19) .0003(2)
O21 .0178(9) .0332(11) .0603(14) .0069(8) .0058(9) .0019(10)
O22 .0175(8) .0282(10) .0598(14) -.0062(7) -.0114(9) .0082(9)
O23 .0213(10) .0343(12) .0830(18) -.0044(8) -.0135(10) .0285(12)
O24 .0615(18) .072(2) .0431(14) -.0177(15) .0119(13) -.0253(14)
Cl3 .0201(3) .0335(3) .0240(3) .0038(2) .0002(2) -.0023(2)
O31 .080(2) .086(2) .0444(15) .0226(19) -.0289(15) -.0267(16)
O32 .062(2) .0282(15) .205(5) .0129(14) -.041(3) .001(2)
O33 .0364(15) .227(5) .0388(15) -.005(2) .0096(12) .028(2)
O34 .0209(10) .0297(11) .094(2) .0070(8) -.0055(11) .0013(12)
Cl4 .0254(3) .0408(4) .0326(3) .0039(3) -.0013(2) -.0084(3)
O41 .101(3) .139(4) .0499(18) -.055(3) -.0147(18) -.021(2)
O42 .29(3) .44(4) .097(10) -.09(2) .002(13) .150(17)
O43 .029(3) .230(13) .121(7) .019(5) .008(4) -.081(8)
O44 .177(12) .100(8) .203(13) .079(8) -.132(11) -.101(9)
O42' .091(6) .099(6) .107(6) .080(5) .039(5) .056(5)
O43' .133(7) .105(6) .052(4) -.099(6) .012(4) .002(4)
O44' .083(5) .093(6) .033(3) .046(4) .020(3) .008(3)

loop_
_atom_type_symbol
_atom_type_description
_atom_type_oxidation_number
_atom_type_number_in_cell
_atom_type_scat_dispersion_real
_atom_type_scat_dispersion_imag
_atom_type_scat_source
C ? 0 72 .002 .002 'Int Tables Vol IV Tables 2.2B and 2.3.1'
H ? 0 192 0 0 'Int Tables Vol IV Tables 2.2B and 2.3.1'
Cl ? 0 16 .132 .159 'Int Tables Vol IV Tables 2.2B and 2.3.1'
Cu ? 0 8 .263 1.266 'Int Tables Vol IV Tables 2.2B and 2.3.1'
N ? 0 32 .004 .003 'Int Tables Vol IV Tables 2.2B and 2.3.1'
O ? 0 64 .008 .006 'Int Tables Vol IV Tables 2.2B and 2.3.1'

loop_
_diffrn_attenuator_code
_diffrn_attenuator_scale
? ?

loop_
_geom_angle_atom_site_label_1
_geom_angle_atom_site_label_2
_geom_angle_atom_site_label_3
_geom_angle_site_symmetry_1
_geom_angle_site_symmetry_2
_geom_angle_site_symmetry_3
_geom_angle
_geom_angle_publ_flag
N13 Cu1 N16 . . . 85.54(9) ?
N13 Cu1 N13' . . . 93.25(9) ?
N13 Cu1 N16' . . . 179.07(10) ?
N13 Cu1 O11 . . . 96.78(10) ?
N13 Cu1 O22 . . . 84.13(8) ?
N16 Cu1 N13' . . . 176.26(9) ?
N16 Cu1 N16' . . . 95.39(10) ?
N16 Cu1 O11 . . . 98.82(9) ?
N16 Cu1 O22 . . . 82.58(8) ?
N13' Cu1 N16' . . . 85.83(9) ?
N13' Cu1 O11 . . . 84.82(9) ?
N13' Cu1 O22 . . . 93.78(7) ?
N16' Cu1 O11 . . . 83.03(10) ?
N16' Cu1 O22 . . . 96.05(9) ?
O11 Cu1 O22 . . . 178.37(8) ?
N23 Cu2 N26 . . . 85.36(9) ?
N23 Cu2 N23' . . . 93.60(8) ?
N23 Cu2 N26' . . . 175.92(11) ?
N23 Cu2 O21 . . . 98.58(8) ?
N23 Cu2 O12 . . '1 655' 82.12(8) ?
N26 Cu2 N23' . . . 178.10(9) ?
N26 Cu2 N26' . . . 95.88(11) ?
N26 Cu2 O21 . . . 92.52(9) ?
N26 Cu2 O12 . . '1 655' 84.41(9) ?
N23' Cu2 N26' . . . 85.26(10) ?
N23' Cu2 O21 . . . 86.06(8) ?
N23' Cu2 O12 . . '1 655' 97.03(8) ?
N26' Cu2 O21 . . . 85.26(11) ?
N26' Cu2 O12 . . '1 655' 94.12(11) ?
O21 Cu2 O12 . . '1 655' 176.79(8) ?
C111 C11 C12 . . . 105.8(2) ?
C111 C11 C111' . . . 109.5(3) ?
C111 C11 C12' . . . 106.6(2) ?
C12 C11 C111' . . . 111.6(3) ?
C12 C11 C12' . . . 112.3(2) ?
C111' C11 C12' . . . 110.9(2) ?
C11 C111 H111a . . . 108(3) ?
C11 C111 H111b . . . 111(2) ?
C11 C111 H111c . . . 108(3) ?
H111a C111 H111b . . . 111(4) ?
H111a C111 H111c . . . 116(4) ?
H111b C111 H111c . . . 102(3) ?
C11 C12 N13 . . . 114.3(2) ?
C11 C12 H12a . . . 108(2) ?
C11 C12 H12b . . . 112(2) ?
N13 C12 H12a . . . 106(2) ?
N13 C12 H12b . . . 106.3(19) ?
H12a C12 H12b . . . 110(3) ?
Cu1 N13 C12 . . . 117.15(16) ?
Cu1 N13 C14 . . . 106.93(17) ?
Cu1 N13 H13 . . . 102(2) ?
C12 N13 C14 . . . 111.7(2) ?
C12 N13 H13 . . . 114(2) ?
C14 N13 H13 . . . 104(2) ?
N13 C14 C15 . . . 107.6(2) ?
N13 C14 H14a . . . 111(2) ?
N13 C14 H14b . . . 108(2) ?
C15 C14 H14a . . . 111(2) ?
C15 C14 H14b . . . 109(2) ?
H14a C14 H14b . . . 110(3) ?
C14 C15 N16 . . . 107.4(2) ?
C14 C15 H15a . . . 109(2) ?
C14 C15 H15b . . . 116(2) ?
N16 C15 H15a . . . 109(2) ?
N16 C15 H15b . . . 111(2) ?
H15a C15 H15b . . . 104(3) ?
Cu1 N16 C15 . . . 108.02(17) ?
Cu1 N16 H16a . . . 111(2) ?
Cu1 N16 H16b . . . 109(2) ?
C15 N16 H16a . . . 116(2) ?
C15 N16 H16b . . . 107(2) ?
H16a N16 H16b . . . 107(3) ?
C11 C111' H111'a . . . 115(2) ?
C11 C111' H111'b . . . 107(3) ?
C11 C111' H111'c . . . 109(3) ?
H111'a C111' H111'b . . . 103(4) ?
H111'a C111' H111'c . . . 110(3) ?
H111'b C111' H111'c . . . 114(4) ?
C11 C12' N13' . . . 113.9(2) ?
C11 C12' H12'a . . . 111.5(18) ?
C11 C12' H12'b . . . 109.3(17) ?
N13' C12' H12'a . . . 105.8(18) ?
N13' C12' H12'b . . . 108.1(16) ?
H12'a C12' H12'b . . . 108(3) ?
Cu1 N13' C12' . . . 117.02(16) ?
Cu1 N13' C14' . . . 107.27(16) ?
Cu1 N13' H13' . . . 106(2) ?
C12' N13' C14' . . . 111.5(2) ?
C12' N13' H13' . . . 109.9(19) ?
C14' N13' H13' . . . 104(2) ?
N13' C14' C15' . . . 108.9(2) ?
N13' C14' H14'a . . . 104.6(18) ?
N13' C14' H14'b . . . 107(2) ?
C15' C14' H14'a . . . 114.7(18) ?
C15' C14' H14'b . . . 112.4(19) ?
H14'a C14' H14'b . . . 109(3) ?
C14' C15' N16' . . . 107.8(2) ?
C14' C15' H15'a . . . 108.0(18) ?
C14' C15' H15'b . . . 112(2) ?
N16' C15' H15'a . . . 113.1(19) ?
N16' C15' H15'b . . . 107(2) ?
H15'a C15' H15'b . . . 109(3) ?
Cu1 N16' C15' . . . 107.47(17) ?
Cu1 N16' H16'a . . . 110(2) ?
Cu1 N16' H16'b . . . 112(2) ?
C15' N16' H16'a . . . 106(2) ?
C15' N16' H16'b . . . 115(2) ?
H16'a N16' H16'b . . . 105(3) ?
C211 C21 C22 . . . 107.1(3) ?
C211 C21 C211' . . . 109.2(3) ?
C211 C21 C22' . . . 106.2(2) ?
C22 C21 C211' . . . 110.6(2) ?
C22 C21 C22' . . . 111.8(2) ?
C211' C21 C22' . . . 111.7(2) ?
C21 C211 H211a . . . 113(2) ?
C21 C211 H211b . . . 107(3) ?
C21 C211 H211c . . . 110(2) ?
H211a C211 H211b . . . 114(4) ?
H211a C211 H211c . . . 99(3) ?
H211b C211 H211c . . . 114(4) ?
C21 C22 N23 . . . 113.9(2) ?
C21 C22 H22a . . . 107(2) ?
C21 C22 H22b . . . 109(2) ?
N23 C22 H22a . . . 109(2) ?
N23 C22 H22b . . . 107(2) ?
H22a C22 H22b . . . 111(3) ?
Cu2 N23 C22 . . . 118.18(15) ?
Cu2 N23 C24 . . . 107.32(15) ?
Cu2 N23 H23 . . . 102.9(18) ?
C22 N23 C24 . . . 111.8(2) ?
C22 N23 H23 . . . 108.9(17) ?
C24 N23 H23 . . . 106.9(18) ?
N23 C24 C25 . . . 107.8(2) ?
N23 C24 H24a . . . 112(2) ?
N23 C24 H24b . . . 108(2) ?
C25 C24 H24a . . . 110(2) ?
C25 C24 H24b . . . 107(2) ?
H24a C24 H24b . . . 112(3) ?
C24 C25 N26 . . . 107.3(2) ?
C24 C25 H25a . . . 108(2) ?
C24 C25 H25b . . . 109(2) ?
N26 C25 H25a . . . 109(2) ?
N26 C25 H25b . . . 110(2) ?
H25a C25 H25b . . . 114(3) ?
Cu2 N26 C25 . . . 107.64(17) ?
Cu2 N26 H26a . . . 113(3) ?
Cu2 N26 H26b . . . 115(3) ?
C25 N26 H26a . . . 108(3) ?
C25 N26 H26b . . . 114(3) ?
H26a N26 H26b . . . 98(4) ?
C21 C211' H211'a . . . 112(2) ?
C21 C211' H211'b . . . 112(3) ?
C21 C211' H211'c . . . 115(2) ?
H211'a C211' H211'b . . . 107(4) ?
H211'a C211' H211'c . . . 103(3) ?
H211'b C211' H211'c . . . 107(4) ?
C21 C22' N23' . . . 114.6(2) ?
C21 C22' H22'a . . . 108.6(19) ?
C21 C22' H22'b . . . 108.3(19) ?
N23' C22' H22'a . . . 109.7(18) ?
N23' C22' H22'b . . . 107.5(19) ?
H22'a C22' H22'b . . . 108(3) ?
Cu2 N23' C22' . . . 117.39(15) ?
Cu2 N23' C24' . . . 106.53(16) ?
Cu2 N23' H23' . . . 106(2) ?
C22' N23' C24' . . . 111.4(2) ?
C22' N23' H23' . . . 109(2) ?
C24' N23' H23' . . . 107(2) ?
N23' C24' C25' . . . 107.4(2) ?
N23' C24' H24'a . . . 105.4(17) ?
N23' C24' H24'b . . . 116(2) ?
C25' C24' H24'a . . . 104.3(16) ?
C25' C24' H24'b . . . 110(2) ?
H24'a C24' H24'b . . . 113(3) ?
C24' C25' N26' . . . 107.8(2) ?
C24' C25' H25'a . . . 110(2) ?
C24' C25' H25'b . . . 111(2) ?
N26' C25' H25'a . . . 112(2) ?
N26' C25' H25'b . . . 105(2) ?
H25'a C25' H25'b . . . 111(3) ?
Cu2 N26' C25' . . . 108.8(2) ?
Cu2 N26' H26'a . . . 113(3) ?
Cu2 N26' H26'b . . . 105(3) ?
C25' N26' H26'a . . . 109(3) ?
C25' N26' H26'b . . . 116(3) ?
H26'a N26' H26'b . . . 105(4) ?
O11 Cl1 O12 . . . 112.7(7) ?
O11 Cl1 O13 . . . 115.3(9) ?
O11 Cl1 O14 . . . 100.7(9) ?
O11 Cl1 Cl1' . . . 101(4) ?
O11 Cl1 O13' . . . 94.6(8) ?
O11 Cl1 O14' . . . 127.9(10) ?
O12 Cl1 O13 . . . 109.2(8) ?
O12 Cl1 O14 . . . 108.4(9) ?
O12 Cl1 Cl1' . . . 72(4) ?
O12 Cl1 O13' . . . 97.0(8) ?
O12 Cl1 O14' . . . 114.7(9) ?
O13 Cl1 O14 . . . 110.2(9) ?
O13 Cl1 Cl1' . . . 51(4) ?
O13 Cl1 O13' . . . 32.9(6) ?
O13 Cl1 O14' . . . 66.9(8) ?
O14 Cl1 Cl1' . . . 156(4) ?
O14 Cl1 O13' . . . 142.1(9) ?
O14 Cl1 O14' . . . 44.2(8) ?
Cl1' Cl1 O13' . . . 26(4) ?
Cl1' Cl1 O14' . . . 113(4) ?
O13' Cl1 O14' . . . 99.8(9) ?
Cu1 O11 Cl1 . . . 127.4(5) ?
Cu1 O11 Cl1' . . . 124.0(5) ?
Cl1 O11 Cl1' . . . 9.1(8) ?
Cl1 O12 Cl1' . . . 9.0(8) ?
Cl1 O12 Cu2 . . '1 455' 128.3(4) ?
Cl1' O12 Cu2 . . '1 455' 122.6(5) ?
Cl1 O13 Cl1' . . . 7.9(8) ?
Cl1 O13 O13' . . . 88.3(9) ?
Cl1 O13 O14' . . . 51.6(7) ?
Cl1' O13 O13' . . . 81.3(10) ?
Cl1' O13 O14' . . . 58.8(8) ?
O13' O13 O14' . . . 139.8(10) ?
Cl1 O14 Cl1' . . . 3.3(6) ?
Cl1 O14 O14' . . . 59.3(8) ?
Cl1' O14 O14' . . . 56.2(8) ?
Cl1 Cl1' O11 . . . 70(4) ?
Cl1 Cl1' O12 . . . 99(4) ?
Cl1 Cl1' O13 . . . 121(4) ?
Cl1 Cl1' O14 . . . 21(4) ?
Cl1 Cl1' O13' . . . 151(4) ?
Cl1 Cl1' O14' . . . 58(4) ?
O11 Cl1' O12 . . . 112.3(8) ?
O11 Cl1' O13 . . . 120.1(9) ?
O11 Cl1' O14 . . . 88.7(8) ?
O11 Cl1' O13' . . . 101.4(8) ?
O11 Cl1' O14' . . . 115.3(9) ?
O12 Cl1' O13 . . . 121.4(9) ?
O12 Cl1' O14 . . . 100.2(8) ?
O12 Cl1' O13' . . . 109.9(9) ?
O12 Cl1' O14' . . . 111.7(9) ?
O13 Cl1' O14 . . . 105.2(10) ?
O13 Cl1' O13' . . . 37.8(7) ?
O13 Cl1' O14' . . . 67.9(8) ?
O14 Cl1' O13' . . . 141.2(10) ?
O14 Cl1' O14' . . . 38.5(7) ?
O13' Cl1' O14' . . . 105.6(9) ?
Cl1 O13' O13 . . . 58.8(8) ?
Cl1 O13' Cl1' . . . 3.9(6) ?
O13 O13' Cl1' . . . 60.9(8) ?
Cl1 O14' O13 . . . 61.5(8) ?
Cl1 O14' O14 . . . 76.5(10) ?
Cl1 O14' Cl1' . . . 8.9(8) ?
O13 O14' O14 . . . 136.2(10) ?
O13 O14' Cl1' . . . 53.3(7) ?
O14 O14' Cl1' . . . 85.3(10) ?
O21 Cl2 O22 . . . 109.86(13) ?
O21 Cl2 O23 . . . 108.93(14) ?
O21 Cl2 O24 . . . 108.95(16) ?
O22 Cl2 O23 . . . 109.42(13) ?
O22 Cl2 O24 . . . 110.09(16) ?
O23 Cl2 O24 . . . 109.56(17) ?
Cu2 O21 Cl2 . . . 131.66(13) ?
Cu1 O22 Cl2 . . . 129.53(12) ?
O31 Cl3 O32 . . . 108.5(2) ?
O31 Cl3 O33 . . . 106.6(2) ?
O31 Cl3 O34 . . . 112.01(19) ?
O32 Cl3 O33 . . . 110.3(3) ?
O32 Cl3 O34 . . . 110.26(17) ?
O33 Cl3 O34 . . . 109.0(2) ?
O41 Cl4 O42 . . . 107.1(10) ?
O41 Cl4 O43 . . . 102.8(4) ?
O41 Cl4 O44 . . . 121.3(7) ?
O41 Cl4 O42' . . . 121.6(4) ?
O41 Cl4 O43' . . . 102.9(4) ?
O41 Cl4 O44' . . . 95.9(3) ?
O42 Cl4 O43 . . . 112.8(12) ?
O42 Cl4 O44 . . . 100.1(13) ?
O42 Cl4 O42' . . . 49.3(11) ?
O42 Cl4 O43' . . . 148.0(11) ?
O42 Cl4 O44' . . . 54.2(12) ?
O43 Cl4 O44 . . . 113.0(8) ?
O43 Cl4 O42' . . . 63.6(6) ?
O43 Cl4 O43' . . . 70.1(7) ?
O43 Cl4 O44' . . . 160.1(5) ?
O44 Cl4 O42' . . . 115.7(7) ?
O44 Cl4 O43' . . . 53.7(7) ?
O44 Cl4 O44' . . . 60.9(7) ?
O42' Cl4 O43' . . . 120.6(5) ?
O42' Cl4 O44' . . . 100.8(5) ?
O43' Cl4 O44' . . . 112.3(5) ?
Cl4 O42 O42' . . . 72.6(12) ?
Cl4 O42 O44' . . . 69.1(13) ?
O42' O42 O44' . . . 136(2) ?
Cl4 O43 O42' . . . 60.4(5) ?
Cl4 O43 O43' . . . 54.9(5) ?
O42' O43 O43' . . . 105.9(7) ?
Cl4 O44 O43' . . . 64.0(8) ?
Cl4 O44 O44' . . . 62.4(6) ?
O43' O44 O44' . . . 123.5(12) ?
Cl4 O42' O42 . . . 58.0(12) ?
Cl4 O42' O43 . . . 56.0(5) ?
O42 O42' O43 . . . 113.8(13) ?
Cl4 O43' O43 . . . 55.0(5) ?
Cl4 O43' O44 . . . 62.3(7) ?
O43 O43' O44 . . . 107.4(9) ?
Cl4 O44' O42 . . . 56.7(9) ?
Cl4 O44' O44 . . . 56.7(7) ?
O42 O44' O44 . . . 98.8(14) ?

loop_
_geom_bond_atom_site_label_1
_geom_bond_atom_site_label_2
_geom_bond_site_symmetry_1
_geom_bond_site_symmetry_2
_geom_bond_distance
_geom_bond_publ_flag
Cu1 N13 . . 2.011(2) ?
Cu1 N16 . . 2.011(2) ?
Cu1 N13' . . 2.018(2) ?
Cu1 N16' . . 2.014(2) ?
Cu1 O11 . . 2.572(3) ?
Cu1 O22 . . 2.577(2) ?
Cu2 N23 . . 2.020(2) ?
Cu2 N26 . . 2.007(3) ?
Cu2 N23' . . 2.009(2) ?
Cu2 N26' . . 2.012(3) ?
Cu2 O21 . . 2.551(2) ?
Cu2 O12 . '1 655' 2.591(2) ?
C11 C111 . . 1.542(4) ?
C11 C12 . . 1.533(4) ?
C11 C111' . . 1.535(4) ?
C11 C12' . . 1.528(4) ?
C111 H111a . . .93(5) ?
C111 H111b . . .87(4) ?
C111 H111c . . .91(4) ?
C12 N13 . . 1.484(3) ?
C12 H12a . . .96(4) ?
C12 H12b . . .99(3) ?
N13 C14 . . 1.482(4) ?
N13 H13 . . .90(3) ?
C14 C15 . . 1.513(4) ?
C14 H14a . . .96(4) ?
C14 H14b . . .95(4) ?
C15 N16 . . 1.478(4) ?
C15 H15a . . .99(4) ?
C15 H15b . . .92(4) ?
N16 H16a . . .84(3) ?
N16 H16b . . .91(4) ?
C111' H111'a . . .94(4) ?
C111' H111'b . . .96(5) ?
C111' H111'c . . .90(4) ?
C12' N13' . . 1.482(3) ?
C12' H12'a . . 1.00(3) ?
C12' H12'b . . .97(3) ?
N13' C14' . . 1.481(3) ?
N13' H13' . . .90(3) ?
C14' C15' . . 1.510(4) ?
C14' H14'a . . .96(3) ?
C14' H14'b . . .96(3) ?
C15' N16' . . 1.478(4) ?
C15' H15'a . . .96(3) ?
C15' H15'b . . .96(3) ?
N16' H16'a . . .93(4) ?
N16' H16'b . . .90(3) ?
C21 C211 . . 1.532(4) ?
C21 C22 . . 1.530(4) ?
C21 C211' . . 1.527(4) ?
C21 C22' . . 1.530(4) ?
C211 H211a . . 1.01(4) ?
C211 H211b . . .80(5) ?
C211 H211c . . .93(4) ?
C22 N23 . . 1.479(3) ?
C22 H22a . . 1.04(4) ?
C22 H22b . . .97(4) ?
N23 C24 . . 1.490(3) ?
N23 H23 . . .88(3) ?
C24 C25 . . 1.502(4) ?
C24 H24a . . .97(4) ?
C24 H24b . . .89(3) ?
C25 N26 . . 1.482(4) ?
C25 H25a . . .94(4) ?
C25 H25b . . .99(4) ?
N26 H26a . . .87(4) ?
N26 H26b . . .81(4) ?
C211' H211'a . . .89(4) ?
C211' H211'b . . .91(4) ?
C211' H211'c . . 1.01(5) ?
C22' N23' . . 1.477(3) ?
C22' H22'a . . .99(3) ?
C22' H22'b . . .98(3) ?
N23' C24' . . 1.488(3) ?
N23' H23' . . .79(3) ?
C24' C25' . . 1.508(4) ?
C24' H24'a . . 1.00(3) ?
C24' H24'b . . .97(4) ?
C25' N26' . . 1.479(4) ?
C25' H25'a . . .95(3) ?
C25' H25'b . . 1.05(4) ?
N26' H26'a . . .77(4) ?
N26' H26'b . . .76(4) ?
Cl1 O11 . . 1.369(10) ?
Cl1 O12 . . 1.451(10) ?
Cl1 O13 . . 1.420(14) ?
Cl1 O14 . . 1.432(15) ?
Cl1 Cl1' . . .230(19) ?
Cl1 O13' . . 1.659(15) ?
Cl1 O14' . . 1.266(15) ?
O11 Cl1' . . 1.432(12) ?
O12 Cl1' . . 1.395(12) ?
O13 Cl1' . . 1.287(14) ?
O13 O13' . . .901(13) ?
O13 O14' . . 1.487(15) ?
O14 Cl1' . . 1.644(16) ?
O14 O14' . . 1.027(14) ?
Cl1' O13' . . 1.455(16) ?
Cl1' O14' . . 1.372(16) ?
Cl2 O21 . . 1.431(2) ?
Cl2 O22 . . 1.437(2) ?
Cl2 O23 . . 1.445(3) ?
Cl2 O24 . . 1.422(3) ?
Cl3 O31 . . 1.426(3) ?
Cl3 O32 . . 1.415(3) ?
Cl3 O33 . . 1.394(3) ?
Cl3 O34 . . 1.420(2) ?
Cl4 O41 . . 1.415(4) ?
Cl4 O42 . . 1.28(2) ?
Cl4 O43 . . 1.375(8) ?
Cl4 O44 . . 1.352(13) ?
Cl4 O42' . . 1.443(9) ?
Cl4 O43' . . 1.373(10) ?
Cl4 O44' . . 1.434(8) ?
O42 O42' . . 1.15(2) ?
O42 O44' . . 1.24(3) ?
O43 O42' . . 1.486(14) ?
O43 O43' . . 1.579(16) ?
O44 O43' . . 1.232(18) ?
O44 O44' . . 1.413(16) ?

loop_
_geom_contact_atom_site_label_1
_geom_contact_atom_site_label_2
_geom_contact_distance
_geom_contact_site_symmetry_1
_geom_contact_site_symmetry_2
_geom_contact_publ_flag
Cu1 C11 3.414(3) . . ?
Cu1 C12 2.995(3) . . ?
Cu1 C14 2.825(3) . . ?
Cu1 C15 2.840(3) . . ?
Cu1 C12' 2.998(3) . . ?
Cu1 C14' 2.835(3) . . ?
Cu1 C15' 2.834(3) . . ?
Cu1 Cl1 3.574(10) . . ?
Cu1 O13 3.659(7) . . ?
Cu1 Cl1' 3.576(11) . . ?
Cu1 O13' 3.406(7) . . ?
Cu1 Cl2 3.6630(7) . . ?
Cu1 O23 3.673(2) . . ?
Cu1 H12b 3.15(3) . . ?
Cu1 H13 2.36(3) . . ?
Cu1 H14b 3.04(4) . . ?
Cu1 H15a 3.12(3) . . ?
Cu1 H16a 2.44(3) . . ?
Cu1 H16b 2.46(4) . . ?
Cu1 H12'a 3.13(3) . . ?
Cu1 H13' 2.43(3) . . ?
Cu1 H14'a 3.11(3) . . ?
Cu1 H15'b 3.08(3) . . ?
Cu1 H16'a 2.49(4) . . ?
Cu1 H16'b 2.50(3) . . ?
Cu2 C21 3.415(3) . . ?
Cu2 C22 3.015(3) . . ?
Cu2 C24 2.845(3) . . ?
Cu2 C25 2.833(3) . . ?
Cu2 C22' 2.992(3) . . ?
Cu2 C24' 2.820(3) . . ?
Cu2 C25' 2.856(3) . . ?
Cu2 Cl1 3.671(11) . '1 655' ?
Cu2 O13 3.628(7) . '1 655' ?
Cu2 Cl1' 3.543(12) . '1 655' ?
Cu2 O13' 3.623(7) . '1 655' ?
Cu2 Cl2 3.6613(7) . . ?
Cu2 O23 3.721(2) . . ?
Cu2 H22b 3.17(4) . . ?
Cu2 H23 2.38(3) . . ?
Cu2 H24b 3.04(3) . . ?
Cu2 H25a 3.04(4) . . ?
Cu2 H26a 2.48(4) . . ?
Cu2 H26b 2.46(4) . . ?
Cu2 H22'a 3.19(3) . . ?
Cu2 H23' 2.35(3) . . ?
Cu2 H24'a 2.92(3) . . ?
Cu2 H25'b 3.16(4) . . ?
Cu2 H26'a 2.42(4) . . ?
Cu2 H26'b 2.33(4) . . ?
C11 N13 2.535(3) . . ?
C11 N13' 2.522(3) . . ?
C11 H111a 2.04(4) . . ?
C11 H111b 2.03(3) . . ?
C11 H111c 2.01(4) . . ?
C11 H12a 2.04(4) . . ?
C11 H12b 2.11(3) . . ?
C11 H111'a 2.11(4) . . ?
C11 H111'b 2.03(5) . . ?
C11 H111'c 2.01(4) . . ?
C11 H12'a 2.11(3) . . ?
C11 H12'b 2.06(3) . . ?
C111 C12 2.452(5) . . ?
C111 C111' 2.512(5) . . ?
C111 C12' 2.461(4) . . ?
C111 H12a 2.60(4) . . ?
C111 H12b 2.67(3) . . ?
C111 H111'c 2.64(4) . . ?
C111 H12'a 2.68(3) . . ?
C111 H12'b 2.61(3) . . ?
C12 C14 2.455(4) . . ?
C12 C111' 2.537(4) . . ?
C12 C12' 2.541(4) . . ?
C12 H111b 2.59(3) . . ?
C12 H111c 2.53(4) . . ?
C12 H13 2.02(3) . . ?
C12 H14b 2.59(4) . . ?
C12 H111'c 2.68(4) . . ?
N13 C15 2.417(4) . . ?
N13 N16 2.731(3) . . ?
N13 C111' 3.040(4) . . ?
N13 N13' 2.929(3) . . ?
N13 O22 3.102(3) . . ?
N13 O43 3.082(12) . . ?
N13 H12a 1.98(3) . . ?
N13 H12b 2.00(3) . . ?
N13 H14a 2.04(4) . . ?
N13 H14b 2.00(4) . . ?
N13 H15a 2.62(3) . . ?
C14 N16 2.411(4) . . ?
C14 O43 2.894(9) . . ?
C14 H12a 2.61(4) . . ?
C14 H12b 2.59(3) . . ?
C14 H13 1.91(3) . . ?
C14 H15a 2.06(3) . . ?
C14 H15b 2.09(4) . . ?
C14 H16b 2.66(4) . . ?
C15 H13 2.54(3) . . ?
C15 H14a 2.06(3) . . ?
C15 H14b 2.03(4) . . ?
C15 H16a 1.99(3) . . ?
C15 H16b 1.95(4) . . ?
N16 N16' 2.977(3) . . ?
N16 O13 3.151(8) . . ?
N16 O13' 2.936(8) . . ?
N16 O22 3.057(3) . . ?
N16 O31 3.012(4) . . ?
N16 H14b 2.60(4) . . ?
N16 H15a 2.04(4) . . ?
N16 H15b 1.99(4) . . ?
C111' C12' 2.522(4) . . ?
C111' N13' 3.012(4) . . ?
C111' H111a 2.66(4) . . ?
C111' H111c 2.70(4) . . ?
C111' H12a 2.69(4) . . ?
C12' C14' 2.449(4) . . ?
C12' H111a 2.61(4) . . ?
C12' H111b 2.64(3) . . ?
C12' H111'b 2.61(5) . . ?
C12' H13' 1.98(3) . . ?
C12' H14'a 2.46(3) . . ?
C12' H14'b 2.69(3) . . ?
N13' C15' 2.433(4) . . ?
N13' N16' 2.746(3) . . ?
N13' O11 3.123(3) . . ?
N13' O23 3.011(3) . . ?
N13' H111'a 2.77(4) . . ?
N13' H12'a 2.00(3) . . ?
N13' H12'b 2.01(3) . . ?
N13' H14'a 1.96(3) . . ?
N13' H14'b 1.99(3) . . ?
N13' H15'b 2.68(3) . . ?
C14' N16' 2.415(4) . . ?
C14' H12'a 2.60(3) . . ?
C14' H12'b 2.59(3) . . ?
C14' H13' 1.92(3) . . ?
C14' H15'a 2.03(3) . . ?
C14' H15'b 2.07(3) . . ?
C14' H16'a 2.68(4) . . ?
C15' H13' 2.63(3) . . ?
C15' H14'a 2.10(3) . . ?
C15' H14'b 2.08(3) . . ?
C15' H16'a 1.96(4) . . ?
C15' H16'b 2.03(3) . . ?
N16' O11 3.068(4) . . ?
N16' O31 3.164(4) . . ?
N16' H14'a 2.69(3) . . ?
N16' H15'a 2.06(3) . . ?
N16' H15'b 1.98(3) . . ?
C21 N23 2.523(3) . . ?
C21 N23' 2.531(3) . . ?
C21 H211a 2.14(4) . . ?
C21 H211b 1.92(4) . . ?
C21 H211c 2.05(4) . . ?
C21 H22a 2.09(4) . . ?
C21 H22b 2.07(4) . . ?
C21 H23 2.68(3) . . ?
C21 H211'a 2.04(3) . . ?
C21 H211'b 2.05(5) . . ?
C21 H211'c 2.16(4) . . ?
C21 H22'a 2.07(3) . . ?
C21 H22'b 2.06(3) . . ?
C21 H23' 2.67(3) . . ?
C211 C22 2.462(4) . . ?
C211 C211' 2.493(6) . . ?
C211 C22' 2.448(4) . . ?
C211 H22a 2.61(4) . . ?
C211 H22b 2.65(4) . . ?
C211 H211'b 2.70(5) . . ?
C211 H22'a 2.62(3) . . ?
C211 H22'b 2.58(3) . . ?
C22 C24 2.458(4) . . ?
C22 C211' 2.514(4) . . ?
C22 C22' 2.534(4) . . ?
C22 H211b 2.54(4) . . ?
C22 H211c 2.67(4) . . ?
C22 H23 1.95(3) . . ?
C22 H24b 2.58(3) . . ?
C22 H22'a 2.69(3) . . ?
N23 C25 2.418(4) . . ?
N23 N26 2.730(3) . . ?
N23 C211' 3.002(4) . . ?
N23 C22' 3.091(3) . . ?
N23 N23' 2.937(3) . . ?
N23 O12 3.059(3) . '1 655' ?
N23 O34 2.974(3) . '2 756' ?
N23 H22a 2.07(4) . . ?
N23 H22b 2.00(4) . . ?
N23 H24a 2.05(4) . . ?
N23 H24b 1.96(3) . . ?
N23 H25a 2.58(3) . . ?
N23 H211'a 2.72(3) . . ?
C24 N26 2.403(4) . . ?
C24 H22a 2.67(4) . . ?
C24 H22b 2.62(4) . . ?
C24 H23 1.94(3) . . ?
C24 H25a 2.00(4) . . ?
C24 H25b 2.05(4) . . ?
C24 H26a 2.68(4) . . ?
C25 H23 2.61(3) . . ?
C25 H24a 2.04(3) . . ?
C25 H24b 1.95(3) . . ?
C25 H26a 1.94(4) . . ?
C25 H26b 1.96(4) . . ?
N26 N26' 2.984(4) . . ?
N26 O12 3.119(3) . '1 655' ?
N26 O23 3.169(3) . . ?
N26 O44' 3.014(7) . '3 766' ?
N26 H24b 2.53(3) . . ?
N26 H25a 1.99(4) . . ?
N26 H25b 2.05(4) . . ?
C211' C22' 2.530(4) . . ?
C211' N23' 3.020(4) . . ?
C211' H211c 2.63(4) . . ?
C211' H22a 2.70(4) . . ?
C211' H23 2.68(3) . . ?
C22' C24' 2.449(4) . . ?
C22' H211b 2.54(4) . . ?
C22' H22b 2.68(4) . . ?
C22' H23' 1.88(3) . . ?
C22' H24'a 2.62(3) . . ?
N23' C25' 2.414(4) . . ?
N23' N26' 2.723(4) . . ?
N23' O13 3.196(8) . '1 655' ?
N23' O13' 3.046(7) . '1 655' ?
N23' O21 3.137(3) . . ?
N23' H211'a 2.78(3) . . ?
N23' H22'a 2.04(3) . . ?
N23' H22'b 2.00(3) . . ?
N23' H24'a 2.00(3) . . ?
N23' H24'b 2.10(4) . . ?
N23' H25'b 2.66(4) . . ?
C24' N26' 2.412(4) . . ?
C24' H22'a 2.64(3) . . ?
C24' H22'b 2.61(3) . . ?
C24' H23' 1.87(3) . . ?
C24' H25'a 2.03(3) . . ?
C24' H25'b 2.13(4) . . ?
C25' H23' 2.55(3) . . ?
C25' H24'a 2.00(3) . . ?
C25' H24'b 2.05(4) . . ?
C25' H26'a 1.88(4) . . ?
C25' H26'b 1.94(4) . . ?
N26' O21 3.115(4) . . ?
N26' O41 3.057(5) . . ?
N26' O42 2.836(15) . '3 766' ?
N26' H24'a 2.52(3) . . ?
N26' H25'a 2.03(3) . . ?
N26' H25'b 2.02(4) . . ?
O11 O12 2.348(3) . . ?
O11 O13 2.356(8) . . ?
O11 O14 2.157(10) . . ?
O11 O13' 2.234(9) . . ?
O11 O14' 2.368(10) . . ?
O11 H12'a 2.55(3) . . ?
O11 H14'a 2.80(3) . . ?
O11 H16'a 2.66(4) . . ?
O12 O13 2.340(8) . . ?
O12 O14 2.338(9) . . ?
O12 O13' 2.333(9) . . ?
O12 O14' 2.290(10) . . ?
O12 H111a 2.74(5) . '3 676' ?
O12 H23 2.56(3) . '1 455' ?
O12 H25a 2.65(4) . '1 455' ?
O13 O14 2.338(13) . . ?
O13 H16b 2.35(4) . . ?
O13 H23' 2.52(3) . '1 455' ?
O13 H25'b 2.35(4) . '1 455' ?
O14 O13' 2.924(11) . . ?
O14 O42' 3.124(13) . '3 666' ?
O14 H12a 2.68(4) . '3 666' ?
O14 H12b 2.67(4) . . ?
O14 H14a 2.74(3) . '3 666' ?
O13' O14' 2.252(14) . . ?
O13' H16b 2.14(4) . . ?
O13' H211'a 2.53(4) . '1 455' ?
O13' H23' 2.30(3) . '1 455' ?
O14' H12a 2.44(4) . '3 666' ?
O14' H14b 2.79(4) . . ?
O14' H25'b 2.59(4) . '1 455' ?
O21 O22 2.347(3) . . ?
O21 O23 2.340(3) . . ?
O21 O24 2.322(4) . . ?
O21 H22'a 2.74(3) . . ?
O21 H24'a 2.53(3) . . ?
O21 H26'b 2.79(4) . . ?
O22 O23 2.352(3) . . ?
O22 O24 2.343(4) . . ?
O22 H13 2.58(3) . . ?
O22 H15a 2.74(3) . . ?
O23 O24 2.342(4) . . ?
O23 H13' 2.17(3) . . ?
O23 H15'b 2.77(3) . . ?
O23 H24b 2.56(3) . . ?
O23 H26a 2.48(4) . . ?
O24 H22b 2.67(4) . . ?
O24 H22'b 2.69(3) . '2 756' ?
O31 O32 2.306(5) . . ?
O31 O33 2.260(4) . . ?
O31 O34 2.360(4) . . ?
O31 H16a 2.21(3) . . ?
O31 H16'b 2.32(3) . . ?
O31 H211'c 2.70(5) . '2 746' ?
O32 O33 2.306(6) . . ?
O32 O34 2.326(4) . . ?
O32 H16b 2.79(4) . '2 656' ?
O32 H16'b 2.64(3) . . ?
O32 H24'b 2.79(4) . '2 756' ?
O33 O34 2.291(4) . . ?
O33 H15b 2.51(4) . '2 656' ?
O33 H14'a 2.60(3) . '2 646' ?
O33 H15'a 2.67(3) . '2 646' ?
O34 H23 2.35(3) . '2 746' ?
O34 H24a 2.60(3) . '2 746' ?
O34 H24'b 2.53(4) . '2 756' ?
O41 O42 2.171(16) . . ?
O41 O43 2.180(8) . . ?
O41 O44 2.412(15) . . ?
O41 O42' 2.495(10) . . ?
O41 O43' 2.180(11) . . ?
O41 O44' 2.116(7) . . ?
O41 H25b 2.65(4) . '1 545' ?
O41 H25'a 2.66(3) . . ?
O41 H26'b 2.48(4) . . ?
O42 O43 2.21(2) . . ?
O42 O44 2.02(3) . . ?
O42 O43' 2.55(3) . . ?
O42 H26'a 2.13(4) . '3 766' ?
O43 O44 2.274(18) . . ?
O43 O44' 2.766(11) . . ?
O43 H13 2.47(3) . . ?
O43 H14a 2.33(4) . . ?
O43 H15a 2.63(4) . . ?
O43 H14'b 2.74(3) . '1 545' ?
O44 O42' 2.367(15) . . ?
O44 H25b 2.66(4) . '1 545' ?
O44 H26b 2.45(4) . '3 766' ?
O42' O43' 2.446(13) . . ?
O42' O44' 2.216(12) . . ?
O42' H13 2.60(3) . . ?
O42' H111'c 2.80(4) . . ?
O42' H26'a 2.54(4) . '3 766' ?
O43' O44' 2.331(12) . . ?
O43' H14'b 2.51(3) . '1 545' ?
O44' H25b 2.61(4) . '1 545' ?
O44' H26b 2.25(4) . '3 766' ?
O44' H26'a 2.71(4) . '3 766' ?
H111a H111b 1.49(6) . . ?
H111a H111c 1.56(6) . . ?
H111a H12'b 2.40(5) . . ?
H111b H111c 1.39(5) . . ?
H111c H12a 2.32(5) . . ?
H12a H12b 1.61(5) . . ?
H12a H13 2.28(5) . . ?
H12b H14b 2.35(5) . . ?
H13 H14a 2.21(5) . . ?
H13 H15a 2.39(5) . . ?
H13 H111'a 2.37(5) . . ?
H14a H14b 1.57(5) . . ?
H14a H15a 2.34(5) . . ?
H14b H15b 2.40(5) . . ?
H15a H15b 1.51(5) . . ?
H15a H16a 2.28(5) . . ?
H15b H16a 2.35(5) . . ?
H15b H16b 2.19(5) . . ?
H16a H16b 1.41(5) . . ?
H111'a H111'b 1.48(6) . . ?
H111'a H111'c 1.51(6) . . ?
H111'a H13' 2.27(5) . . ?
H111'b H111'c 1.56(7) . . ?
H12'a H12'b 1.59(4) . . ?
H12'a H14'a 2.24(4) . . ?
H12'b H13' 2.27(4) . . ?
H13' H14'b 2.12(5) . . ?
H14'a H14'b 1.57(4) . . ?
H14'a H15'a 2.38(4) . . ?
H14'b H15'a 2.39(4) . . ?
H14'b H15'b 2.38(5) . . ?
H15'a H15'b 1.56(5) . . ?
H15'a H16'a 2.21(5) . . ?
H15'b H16'b 2.25(5) . . ?
H16'a H16'b 1.45(5) . . ?
H211a H211b 1.52(6) . . ?
H211a H211c 1.47(6) . . ?
H211b H211c 1.45(6) . . ?
H211b H22'a 2.39(5) . . ?
H22a H22b 1.66(5) . . ?
H22a H23 2.28(4) . . ?
H23 H24a 2.23(4) . . ?
H23 H211'a 2.22(4) . . ?
H24a H24b 1.54(5) . . ?
H24a H25a 2.30(5) . . ?
H24a H25b 2.36(5) . . ?
H24b H25b 2.25(5) . . ?
H25a H25b 1.62(5) . . ?
H25a H26b 2.25(5) . . ?
H25b H26a 2.18(6) . . ?
H25b H26b 2.37(5) . . ?
H26a H26b 1.27(6) . . ?
H211'a H211'b 1.44(6) . . ?
H211'a H211'c 1.49(6) . . ?
H211'a H23' 2.36(5) . . ?
H211'b H211'c 1.54(6) . . ?
H22'a H22'b 1.60(5) . . ?
H22'b H23' 2.19(4) . . ?
H23' H24'b 2.27(5) . . ?
H24'a H24'b 1.65(5) . . ?
H24'a H25'a 2.30(4) . . ?
H24'b H25'a 2.33(5) . . ?
H25'a H25'b 1.64(5) . . ?
H25'a H26'a 2.32(5) . . ?
H25'a H26'b 2.23(5) . . ?
H25'b H26'a 2.11(6) . . ?
H26'a H26'b 1.21(6) . . ?

loop_
_geom_hbond_atom_site_label_D
_geom_hbond_atom_site_label_H
_geom_hbond_atom_site_label_A
_geom_hbond_site_symmetry_D
_geom_hbond_site_symmetry_H
_geom_hbond_site_symmetry_A
_geom_hbond_distance_DH
_geom_hbond_distance_HA
_geom_hbond_distance_DA
_geom_hbond_angle_DHA
_geom_hbond_publ_flag
? ? ? ? ? ? ? ? ? ? ?

loop_
_geom_torsion_atom_site_label_1
_geom_torsion_atom_site_label_2
_geom_torsion_atom_site_label_3
_geom_torsion_atom_site_label_4
_geom_torsion_site_symmetry_1
_geom_torsion_site_symmetry_2
_geom_torsion_site_symmetry_3
_geom_torsion_site_symmetry_4
_geom_torsion
_geom_torsion_publ_flag
? ? ? ? ? ? ? ? ? ?
